data_4123092
loop_
_publ_author_name
'Yao, Weijun'
'Dou, Xiaowei'
'Lu, Yixin'

_publ_section_title
;
 Highly Enantioselective Synthesis of 3,4-Dihydropyrans through a
 Phosphine-Catalyzed [4+2] Annulation of Allenones and \b,\g-Unsaturated
 \a-Keto Esters.
;
_journal_issue 1
_journal_name_full 'Journal of the American Chemical Society'
_journal_page_first 54
_journal_page_last 57
_journal_paper_doi 10.1021/ja5109358
_journal_volume 137
_journal_year 2015
_chemical_formula_sum 'C18 H20 O4'
_chemical_formula_weight 300.34
_chemical_name_systematic
; 
 ? 
;
_space_group_crystal_system orthorhombic
_space_group_IT_number 19
_space_group_name_Hall 'P 2ac 2ab'
_space_group_name_H-M_alt 'P 21 21 21'
_symmetry_space_group_name_Hall 'P 2ac 2ab'
_symmetry_space_group_name_H-M 'P 21 21 21'
_atom_sites_solution_hydrogens geom
_audit_creation_method SHELXL-2013
_cell_angle_alpha 90
_cell_angle_beta 90
_cell_angle_gamma 90
_cell_formula_units_Z 4
_cell_length_a 5.5979(6)
_cell_length_b 11.4138(13)
_cell_length_c 23.919(3)
_cell_measurement_reflns_used 9796
_cell_measurement_temperature 100(2)
_cell_measurement_theta_max 68.31
_cell_measurement_theta_min 3.70
_cell_volume 1528.3(3)
_computing.cell_refinement 'APEX2 v2013.6--2 (Bruker AXS)'
_computing.data_collection 'APEX2 (Bruker AXS)'
_computing.data_reduction 'SAINT V8.32B (Bruker AXS Inc., 2013)'
_computing.molecular_graphics 'Bruker SHELXTL'
_computing.publication_material 'Bruker SHELXTL'
_computing.structure_refinement 'SHELXL--2013 (Sheldrick 2013)'
_computing.structure_solution 'SHELXS--97 (Sheldrick 2008)'

_diffrn_ambient_temperature 100(2)
_diffrn_measured_fraction_theta_full 0.999
_diffrn_measured_fraction_theta_max 0.998
_diffrn_measurement_device_type 'Bruker Venture'
_diffrn_measurement_method '\f and \w scans'
_diffrn_radiation_type CuK\a
_diffrn_radiation_wavelength 1.54178
_diffrn_reflns_av_R_equivalents 0.0299
_diffrn_reflns_av_unetI/netI 0.0123
_diffrn_reflns_Laue_measured_fraction_full 0.999
_diffrn_reflns_Laue_measured_fraction_max 0.998
_diffrn_reflns_limit_h_max 6
_diffrn_reflns_limit_h_min -6
_diffrn_reflns_limit_k_max 13
_diffrn_reflns_limit_k_min -13
_diffrn_reflns_limit_l_max 28
_diffrn_reflns_limit_l_min -28
_diffrn_reflns_number 25256
_diffrn_reflns_point_group_measured_fraction_full 0.999
_diffrn_reflns_point_group_measured_fraction_max 0.997
_diffrn_reflns_theta_full 67.679
_diffrn_reflns_theta_max 68.322
_diffrn_reflns_theta_min 3.696
_exptl_absorpt_coefficient_mu 0.745
_exptl_absorpt_correction_T_max 0.7531
_exptl_absorpt_correction_T_min 0.6796
_exptl_absorpt_correction_type multi-scan
_exptl_absorpt_process_details 'Sadabs, (Sheldrick 2012)'
_exptl_crystal_colour Colourless
_exptl_crystal_density_diffrn 1.305
_exptl_crystal_density_meas ?
_exptl_crystal_density_method 'Not Measured'
_exptl_crystal_description Block
_exptl_crystal_F_000 640
_exptl_crystal_size_max 0.36
_exptl_crystal_size_mid 0.26
_exptl_crystal_size_min 0.10
_refine_diff_density_max 0.181
_refine_diff_density_min -0.182
_refine_diff_density_rms 0.037
_refine_ls_abs_structure_details
; 
 Flack x determined using 1136 quotients [(I+)-(I-)]/[(I+)+(I-)] 
 (Parsons and Flack (2004), Acta Cryst. A60, s61). 
;
_refine_ls_abs_structure_Flack 0.02(4)
_refine_ls_extinction_method none
_refine_ls_goodness_of_fit_ref 2.024
_refine_ls_hydrogen_treatment constr
_refine_ls_matrix_type full
_refine_ls_number_parameters 202
_refine_ls_number_reflns 2810
_refine_ls_number_restraints 0
_refine_ls_restrained_S_all 2.024
_refine_ls_R_factor_all 0.0284
_refine_ls_R_factor_gt 0.0280
_refine_ls_shift/su_max 0.001
_refine_ls_shift/su_mean 0.000
_refine_ls_structure_factor_coef Fsqd
_refine_ls_weighting_details 'w=1/[\s^2^(Fo^2^)+(0.0384P)^2^] where P=(Fo^2^+2Fc^2^)/3'
_refine_ls_weighting_scheme calc
_refine_ls_wR_factor_gt 0.0854
_refine_ls_wR_factor_ref 0.0876
_reflns_Friedel_coverage 0.692
_reflns_Friedel_fraction_full 0.999
_reflns_Friedel_fraction_max 0.996
_reflns_number_gt 2780
_reflns_number_total 2810
_reflns_threshold_expression 'I > 2\s(I)'
_cod_data_source_file ja5109358_si_002.cif
_cod_data_source_block D707
_cod_depositor_comments
;
The following automatic conversions were performed:

'_exptl_absorpt_correction_type' value 'Multi-scan' changed to
'multi-scan' according to
/home/saulius/struct/COD-crude-data--automatic-downloads/rss-feeds/ACS/lib/dictionaries/cif_core.dic
dictionary named 'cif_core.dic' version 2.4.2 from 2011-04-26.

Automatic conversion script
Id: cif_fix_values 2935 2014-11-11 08:27:57Z andrius 

The following automatic conversions were performed:

'_exptl_crystal_density_meas' value 'Not Measured' was changed to '?'
- the value is perceived as not measured.

Automatic conversion script
Id: cif_fix_values 3008 2015-01-20 13:52:24Z robertas 

 Adding full bibliography for 4123091--4123092.cif.
;
_cod_original_cell_volume 1528.2(3)
_cod_database_code 4123092
_shelx_space_group_comment
; 
The symmetry employed for this shelxl refinement is uniquely defined 
by the following loop, which should always be used as a source of 
symmetry information in preference to the above space-group names. 
They are only intended as comments. 
;
_computing.bruker_data_scaling 'SADABS V2012/1 (Bruker AXS Inc.)'

_shelxl_version_number 2013-4

loop_
_space_group_symop_operation_xyz
'x, y, z'
'x+1/2, -y+1/2, -z'
'-x, y+1/2, -z+1/2'
'-x+1/2, -y, z+1/2'

loop_
_atom_site_label
_atom_site_type_symbol
_atom_site_fract_x
_atom_site_fract_y
_atom_site_fract_z
_atom_site_U_iso_or_equiv
_atom_site_adp_type
_atom_site_occupancy
_atom_site_site_symmetry_order
_atom_site_calc_flag
_atom_site_refinement_flags_posn
_atom_site_refinement_flags_adp
O1 O 0.4309(2) 0.39258(10) 0.68741(5) 0.0221(3) Uani 1 1 d . .
O2 O 1.0076(2) 0.42060(10) 0.57213(5) 0.0280(3) Uani 1 1 d . .
O3 O 0.1098(2) 0.33175(10) 0.76200(5) 0.0248(3) Uani 1 1 d . .
O4 O -0.0730(2) 0.50697(11) 0.75680(5) 0.0218(3) Uani 1 1 d . .
C1 C 0.2729(3) 0.47956(14) 0.70306(6) 0.0183(3) Uani 1 1 d . .
C2 C 0.2912(3) 0.59115(14) 0.68811(6) 0.0192(3) Uani 1 1 d . .
H2 H 0.1745 0.6461 0.7001 0.023 Uiso 1 1 calc R U
C3 C 0.4959(3) 0.63078(13) 0.65221(7) 0.0182(3) Uani 1 1 d . .
H3 H 0.6291 0.6564 0.6772 0.022 Uiso 1 1 calc R U
C4 C 0.5846(3) 0.52668(13) 0.61670(6) 0.0201(4) Uani 1 1 d . .
H4A H 0.4724 0.5145 0.5852 0.024 Uiso 1 1 calc R U
H4B H 0.7424 0.5468 0.6006 0.024 Uiso 1 1 calc R U
C5 C 0.6071(3) 0.41454(14) 0.64867(6) 0.0180(3) Uani 1 1 d . .
C6 C 0.7636(3) 0.32585(14) 0.64092(6) 0.0193(4) Uani 1 1 d . .
C7 C 0.7341(3) 0.21263(15) 0.67298(7) 0.0238(4) Uani 1 1 d . .
H7A H 0.6071 0.2218 0.7009 0.036 Uiso 1 1 calc R U
H7B H 0.8843 0.1932 0.6918 0.036 Uiso 1 1 calc R U
H7C H 0.6916 0.1495 0.6470 0.036 Uiso 1 1 calc R U
C8 C 0.9619(3) 0.33368(14) 0.59969(7) 0.0196(3) Uani 1 1 d . .
C9 C 1.1168(3) 0.22538(15) 0.59292(8) 0.0265(4) Uani 1 1 d . .
H9A H 1.1957 0.2081 0.6290 0.032 Uiso 1 1 calc R U
H9B H 1.0133 0.1578 0.5835 0.032 Uiso 1 1 calc R U
C10 C 1.3065(3) 0.23831(16) 0.54802(7) 0.0265(4) Uani 1 1 d . .
H10A H 1.2297 0.2430 0.5113 0.040 Uiso 1 1 calc R U
H10B H 1.4135 0.1704 0.5490 0.040 Uiso 1 1 calc R U
H10C H 1.3988 0.3099 0.5548 0.040 Uiso 1 1 calc R U
C11 C 0.0966(3) 0.42942(14) 0.74328(6) 0.0183(3) Uani 1 1 d . .
C12 C -0.2413(3) 0.46609(15) 0.79830(7) 0.0243(4) Uani 1 1 d . .
H12A H -0.3206 0.3951 0.7847 0.036 Uiso 1 1 calc R U
H12B H -0.3610 0.5270 0.8053 0.036 Uiso 1 1 calc R U
H12C H -0.1562 0.4485 0.8331 0.036 Uiso 1 1 calc R U
C13 C 0.4337(3) 0.73169(13) 0.61328(6) 0.0175(3) Uani 1 1 d . .
C14 C 0.5926(3) 0.82487(14) 0.60639(6) 0.0195(3) Uani 1 1 d . .
H14 H 0.7350 0.8279 0.6279 0.023 Uiso 1 1 calc R U
C15 C 0.5430(3) 0.91344(14) 0.56804(7) 0.0228(4) Uani 1 1 d . .
H15 H 0.6525 0.9762 0.5633 0.027 Uiso 1 1 calc R U
C16 C 0.3342(3) 0.91048(14) 0.53662(7) 0.0228(4) Uani 1 1 d . .
H16 H 0.3003 0.9714 0.5107 0.027 Uiso 1 1 calc R U
C17 C 0.1757(3) 0.81819(14) 0.54325(7) 0.0227(4) Uani 1 1 d . .
H17 H 0.0331 0.8155 0.5218 0.027 Uiso 1 1 calc R U
C18 C 0.2256(3) 0.72945(14) 0.58139(7) 0.0200(4) Uani 1 1 d . .
H18 H 0.1162 0.6665 0.5857 0.024 Uiso 1 1 calc R U

loop_
_atom_site_aniso_label
_atom_site_aniso_U_11
_atom_site_aniso_U_22
_atom_site_aniso_U_33
_atom_site_aniso_U_23
_atom_site_aniso_U_13
_atom_site_aniso_U_12
O1 0.0254(6) 0.0161(6) 0.0249(6) 0.0029(4) 0.0047(5) 0.0017(5)
O2 0.0329(7) 0.0228(6) 0.0281(6) 0.0064(5) 0.0088(5) 0.0083(6)
O3 0.0270(6) 0.0210(6) 0.0265(6) 0.0059(5) 0.0016(5) -0.0011(5)
O4 0.0242(6) 0.0197(6) 0.0216(5) 0.0004(5) 0.0042(5) -0.0006(5)
C1 0.0208(8) 0.0184(8) 0.0157(7) -0.0017(6) -0.0016(6) 0.0007(6)
C2 0.0229(8) 0.0194(8) 0.0152(7) -0.0017(6) -0.0012(6) 0.0005(7)
C3 0.0203(8) 0.0163(7) 0.0180(7) -0.0003(6) -0.0002(6) -0.0005(7)
C4 0.0228(8) 0.0170(8) 0.0206(8) 0.0019(6) 0.0031(6) 0.0032(7)
C5 0.0213(8) 0.0168(7) 0.0161(7) -0.0010(6) -0.0017(6) -0.0021(7)
C6 0.0245(8) 0.0166(7) 0.0169(7) -0.0009(6) -0.0037(6) -0.0016(7)
C7 0.0311(9) 0.0165(8) 0.0237(8) 0.0023(6) -0.0001(6) 0.0024(7)
C8 0.0217(8) 0.0196(8) 0.0173(7) -0.0016(7) -0.0045(6) 0.0014(7)
C9 0.0266(9) 0.0202(8) 0.0327(9) 0.0002(7) -0.0002(7) 0.0039(8)
C10 0.0234(8) 0.0242(8) 0.0318(9) -0.0062(7) -0.0020(7) 0.0028(7)
C11 0.0208(8) 0.0188(8) 0.0154(6) -0.0017(6) -0.0019(6) -0.0020(6)
C12 0.0229(8) 0.0278(9) 0.0221(8) 0.0010(7) 0.0056(6) -0.0023(7)
C13 0.0200(8) 0.0162(7) 0.0164(7) -0.0006(6) 0.0033(6) 0.0021(6)
C14 0.0193(7) 0.0192(8) 0.0201(7) -0.0015(6) 0.0009(6) 0.0007(6)
C15 0.0262(9) 0.0155(7) 0.0266(8) -0.0007(7) 0.0037(6) -0.0028(7)
C16 0.0297(9) 0.0180(7) 0.0208(7) 0.0025(6) 0.0021(6) 0.0040(7)
C17 0.0228(8) 0.0240(8) 0.0212(7) -0.0004(6) -0.0026(6) 0.0032(7)
C18 0.0194(8) 0.0185(8) 0.0220(8) 0.0003(6) 0.0024(6) -0.0017(7)

loop_
_atom_type_symbol
_atom_type_description
_atom_type_scat_dispersion_real
_atom_type_scat_dispersion_imag
_atom_type_scat_source
C C 0.0181 0.0091 'International Tables Vol C Tables 4.2.6.8 and 6.1.1.4'
H H 0.0000 0.0000 'International Tables Vol C Tables 4.2.6.8 and 6.1.1.4'
O O 0.0492 0.0322 'International Tables Vol C Tables 4.2.6.8 and 6.1.1.4'

loop_
_geom_angle_atom_site_label_1
_geom_angle_atom_site_label_2
_geom_angle_atom_site_label_3
_geom_angle
C5 O1 C1 120.69(12)
C11 O4 C12 114.50(13)
C2 C1 O1 124.58(15)
C2 C1 C11 126.35(15)
O1 C1 C11 108.82(13)
C1 C2 C3 120.14(15)
C1 C2 H2 119.9
C3 C2 H2 119.9
C2 C3 C13 113.80(13)
C2 C3 C4 109.18(13)
C13 C3 C4 108.64(12)
C2 C3 H3 108.4
C13 C3 H3 108.4
C4 C3 H3 108.4
C5 C4 C3 113.86(13)
C5 C4 H4A 108.8
C3 C4 H4A 108.8
C5 C4 H4B 108.8
C3 C4 H4B 108.8
H4A C4 H4B 107.7
C6 C5 O1 114.86(14)
C6 C5 C4 128.69(15)
O1 C5 C4 116.08(14)
C5 C6 C8 121.98(15)
C5 C6 C7 119.99(15)
C8 C6 C7 117.98(14)
C6 C7 H7A 109.5
C6 C7 H7B 109.5
H7A C7 H7B 109.5
C6 C7 H7C 109.5
H7A C7 H7C 109.5
H7B C7 H7C 109.5
O2 C8 C6 124.37(15)
O2 C8 C9 119.03(14)
C6 C8 C9 116.60(14)
C10 C9 C8 113.31(14)
C10 C9 H9A 108.9
C8 C9 H9A 108.9
C10 C9 H9B 108.9
C8 C9 H9B 108.9
H9A C9 H9B 107.7
C9 C10 H10A 109.5
C9 C10 H10B 109.5
H10A C10 H10B 109.5
C9 C10 H10C 109.5
H10A C10 H10C 109.5
H10B C10 H10C 109.5
O3 C11 O4 124.52(15)
O3 C11 C1 123.65(16)
O4 C11 C1 111.81(13)
O4 C12 H12A 109.5
O4 C12 H12B 109.5
H12A C12 H12B 109.5
O4 C12 H12C 109.5
H12A C12 H12C 109.5
H12B C12 H12C 109.5
C18 C13 C14 118.82(14)
C18 C13 C3 120.83(15)
C14 C13 C3 120.22(15)
C15 C14 C13 120.24(15)
C15 C14 H14 119.9
C13 C14 H14 119.9
C16 C15 C14 120.40(16)
C16 C15 H15 119.8
C14 C15 H15 119.8
C17 C16 C15 119.65(15)
C17 C16 H16 120.2
C15 C16 H16 120.2
C16 C17 C18 119.98(16)
C16 C17 H17 120.0
C18 C17 H17 120.0
C17 C18 C13 120.90(15)
C17 C18 H18 119.6
C13 C18 H18 119.6

loop_
_geom_bond_atom_site_label_1
_geom_bond_atom_site_label_2
_geom_bond_distance
O1 C5 1.376(2)
O1 C1 1.381(2)
O2 C8 1.218(2)
O3 C11 1.204(2)
O4 C11 1.338(2)
O4 C12 1.446(2)
C1 C2 1.327(2)
C1 C11 1.493(2)
C2 C3 1.502(2)
C2 H2 0.9500
C3 C13 1.521(2)
C3 C4 1.543(2)
C3 H3 1.0000
C4 C5 1.496(2)
C4 H4A 0.9900
C4 H4B 0.9900
C5 C6 1.351(2)
C6 C8 1.488(2)
C6 C7 1.512(2)
C7 H7A 0.9800
C7 H7B 0.9800
C7 H7C 0.9800
C8 C9 1.519(2)
C9 C10 1.518(2)
C9 H9A 0.9900
C9 H9B 0.9900
C10 H10A 0.9800
C10 H10B 0.9800
C10 H10C 0.9800
C12 H12A 0.9800
C12 H12B 0.9800
C12 H12C 0.9800
C13 C18 1.393(2)
C13 C14 1.396(2)
C14 C15 1.393(2)
C14 H14 0.9500
C15 C16 1.390(2)
C15 H15 0.9500
C16 C17 1.386(2)
C16 H16 0.9500
C17 C18 1.391(2)
C17 H17 0.9500
C18 H18 0.9500
